data_7031671
loop_
_publ_author_name
'Imran, Muhammad'
'Mix, Andreas'
'Neumann, Beate'
'Stammler, Hans-Georg'
'Monkowius, Uwe'
'Gr\"undlinger, Petra'
'Mitzel, Norbert W.'

_publ_section_title
;
 Hemi- and holo-directed lead(II) complexes in a soft ligand environment.
;
_journal_issue 3
_journal_name_full 'Dalton transactions (Cambridge, England : 2003)'
_journal_page_first 924
_journal_page_last 937
_journal_paper_doi 10.1039/c4dt01406e
_journal_volume 44
_journal_year 2015
_chemical_formula_moiety 'C13 H14 B N9 O Pb S8'
_chemical_formula_sum 'C13 H14 B N9 O Pb S8'
_chemical_formula_weight 786.81
_chemical_name_systematic
; 
 ? 
;
_space_group_IT_number 2
_symmetry_cell_setting triclinic
_symmetry_space_group_name_Hall '-P 1'
_symmetry_space_group_name_H-M 'P -1'
_atom_sites_solution_hydrogens geom
_atom_sites_solution_primary direct
_atom_sites_solution_secondary difmap
_audit_creation_method SHELXL-97
_cell_angle_alpha 111.827(6)
_cell_angle_beta 108.210(6)
_cell_angle_gamma 95.805(5)
_cell_formula_units_Z 2
_cell_length_a 10.1258(9)
_cell_length_b 11.5049(11)
_cell_length_c 12.7990(19)
_cell_measurement_reflns_used 9141
_cell_measurement_temperature 100(2)
_cell_measurement_theta_max 43.998
_cell_measurement_theta_min 3.150
_cell_volume 1274.3(3)
_computing_cell_refinement 'APEX2 v2009.11-0 (Bruker AXS, 2009)'
_computing_data_collection 'APEX2 v2009.11-0 (Bruker AXS, 2009)'
_computing_data_reduction 'SAINT (Bruker AXS, 2009)'
_computing_molecular_graphics 'DIAMOND 2.1 (Crystal Impact, 2001)'
_computing_publication_material 'SHELXL-97 (Sheldrick, 2008)'
_computing_structure_refinement 'SHELXL-97 (Sheldrick, 2008)'
_computing_structure_solution 'SHELXS-97 (Sheldrick, 2008)'
_diffrn_ambient_temperature 100(2)
_diffrn_measured_fraction_theta_full 0.998
_diffrn_measured_fraction_theta_max 0.998
_diffrn_measurement_device 'Bruker KAPPA APEX II   '
_diffrn_measurement_device_type 'four three circle diffractometer'
_diffrn_measurement_method CCD
_diffrn_radiation_monochromator 'graphite monochromator  '
_diffrn_radiation_source 'fine focus sealed tube  '
_diffrn_radiation_type MoK\a
_diffrn_radiation_wavelength 0.71073
_diffrn_reflns_av_R_equivalents 0.0263
_diffrn_reflns_av_sigmaI/netI 0.0109
_diffrn_reflns_limit_h_max 14
_diffrn_reflns_limit_h_min -14
_diffrn_reflns_limit_k_max 16
_diffrn_reflns_limit_k_min -16
_diffrn_reflns_limit_l_max 17
_diffrn_reflns_limit_l_min -17
_diffrn_reflns_number 87623
_diffrn_reflns_theta_full 30.00
_diffrn_reflns_theta_max 30.00
_diffrn_reflns_theta_min 3.37
_exptl_absorpt_coefficient_mu 7.303
_exptl_absorpt_correction_T_max 0.4279
_exptl_absorpt_correction_T_min 0.1664
_exptl_absorpt_correction_type multi-scan
_exptl_absorpt_process_details 'SADABS 2008/1 (Bruker AXS, 2008)'
_exptl_crystal_colour yellow
_exptl_crystal_density_diffrn 2.051
_exptl_crystal_density_method 'not measured'
_exptl_crystal_description column
_exptl_crystal_F_000 756
_exptl_crystal_size_max 0.38
_exptl_crystal_size_mid 0.24
_exptl_crystal_size_min 0.14
_refine_diff_density_max 1.333
_refine_diff_density_min -1.166
_refine_diff_density_rms 0.078
_refine_ls_extinction_method none
_refine_ls_goodness_of_fit_ref 1.047
_refine_ls_hydrogen_treatment mixed
_refine_ls_matrix_type full
_refine_ls_number_parameters 293
_refine_ls_number_reflns 7414
_refine_ls_number_restraints 13
_refine_ls_restrained_S_all 1.050
_refine_ls_R_factor_all 0.0153
_refine_ls_R_factor_gt 0.0150
_refine_ls_shift/su_max 0.002
_refine_ls_shift/su_mean 0.000
_refine_ls_structure_factor_coef Fsqd
_refine_ls_weighting_details 'calc w=1/[\s^2^(Fo^2^)+(0.0123P)^2^+1.9951P] where P=(Fo^2^+2Fc^2^)/3'
_refine_ls_weighting_scheme calc
_refine_ls_wR_factor_gt 0.0354
_refine_ls_wR_factor_ref 0.0356
_reflns_number_gt 7306
_reflns_number_total 7414
_reflns_threshold_expression >2sigma(I)
_cod_data_source_file c4dt01406e1.cif
_cod_data_source_block compound1a
_cod_depositor_comments
;
The following automatic conversions were performed:

'_symmetry_cell_setting' value 'Triclinic' changed to 'triclinic'
according to
/usr/data/users/saulius/crontab/automatic-downloads/rss-feeds/RSC/lib/dictionaries/cif_core.dic
dictionary named 'cif_core.dic' version 2.4.2 from 2011-04-26.

Automatic conversion script
Id: cif_fix_values 2281 2013-09-26 08:29:07Z andrius 

 Adding full bibliography for 7031671--7031680.cif.
;
_cod_database_code 7031671

loop_
_symmetry_equiv_pos_as_xyz
'x, y, z'
'-x, -y, -z'

loop_
_atom_site_label
_atom_site_type_symbol
_atom_site_fract_x
_atom_site_fract_y
_atom_site_fract_z
_atom_site_U_iso_or_equiv
_atom_site_adp_type
_atom_site_occupancy
_atom_site_symmetry_multiplicity
_atom_site_calc_flag
_atom_site_refinement_flags
_atom_site_disorder_assembly
_atom_site_disorder_group
Pb1 Pb 0.102614(7) 0.448860(6) 0.320915(6) 0.01509(2) Uani 1 1 d . . .
S1 S 0.28211(5) 0.38624(4) 0.15974(4) 0.01926(8) Uani 1 1 d . . .
S2 S 0.14691(5) 0.12257(5) -0.04730(4) 0.02280(9) Uani 1 1 d . . .
S3 S 0.62187(5) 0.36106(5) 0.56276(4) 0.01918(8) Uani 1 1 d . . .
S4 S 0.78093(4) 0.21580(4) 0.41361(4) 0.01775(8) Uani 1 1 d . . .
S5 S 0.03892(5) 0.16679(4) 0.31599(5) 0.02120(9) Uani 1 1 d . . .
S6 S 0.14045(7) -0.02585(7) 0.40647(8) 0.04140(16) Uani 1 1 d . . .
S7 S 0.02291(6) 0.36638(5) 0.74585(5) 0.02642(10) Uani 1 1 d . . .
S8 S 0.30320(6) 0.38024(7) 0.69992(6) 0.03425(13) Uani 1 1 d . . .
N1 N 0.26907(16) 0.15176(15) 0.16842(14) 0.0165(3) Uani 1 1 d . . .
N2 N 0.22158(18) 0.01940(16) 0.10070(16) 0.0223(3) Uani 1 1 d . . .
N3 N 0.51418(16) 0.19456(14) 0.32454(14) 0.0154(3) Uani 1 1 d . . .
N4 N 0.54260(17) 0.11053(16) 0.22924(15) 0.0213(3) Uani 1 1 d . . .
N5 N 0.29650(16) 0.10709(16) 0.35158(15) 0.0185(3) Uani 1 1 d . . .
N6 N 0.3784(2) 0.0286(2) 0.3843(2) 0.0356(5) Uani 1 1 d . . .
N7 N 0.09150(16) 0.45503(15) 0.60014(14) 0.0163(3) Uani 1 1 d . . .
N8 N 0.19500(17) 0.48199(16) 0.55825(14) 0.0180(3) Uani 1 1 d . . .
B1 B 0.3563(2) 0.20158(19) 0.30669(18) 0.0157(3) Uani 1 1 d . . .
H1B H 0.350(2) 0.298(2) 0.355(2) 0.013(5) Uiso 1 1 d . . .
C1 C 0.23997(18) 0.22386(17) 0.10621(16) 0.0165(3) Uani 1 1 d . . .
C2 C 0.1563(2) -0.0080(2) -0.01241(19) 0.0250(4) Uani 1 1 d . . .
H2 H 0.1160 -0.0945 -0.0727 0.030 Uiso 1 1 calc R . .
C3 C 0.62669(18) 0.25767(16) 0.43019(16) 0.0149(3) Uani 1 1 d . . .
C4 C 0.6779(2) 0.11353(19) 0.26423(18) 0.0211(4) Uani 1 1 d . . .
H4 H 0.7179 0.0624 0.2107 0.025 Uiso 1 1 calc R . .
C5 C 0.16574(19) 0.09189(18) 0.35681(18) 0.0192(3) Uani 1 1 d . . .
C6 C 0.3093(3) -0.0457(3) 0.4143(4) 0.0512(9) Uani 1 1 d . . .
H6 H 0.3486 -0.1071 0.4391 0.061 Uiso 1 1 calc R . .
C7 C 0.1304(2) 0.40209(18) 0.67650(17) 0.0184(3) Uani 1 1 d . . .
C8 C 0.3105(2) 0.4485(2) 0.6023(2) 0.0257(4) Uani 1 1 d . . .
H8 H 0.3922 0.4605 0.5824 0.031 Uiso 1 1 calc R . .
O1 O -0.15023(19) 0.29818(17) 0.14895(16) 0.0339(3) Uiso 1 1 d . . .
N9A N -0.2577(3) 0.3082(2) -0.0316(2) 0.0223(6) Uiso 0.686(5) 1 d PD A 1
C9A C -0.2612(3) 0.2912(3) 0.0652(3) 0.0205(6) Uiso 0.686(5) 1 d PD A 1
C10A C -0.3966(4) 0.2942(4) -0.1175(4) 0.0298(8) Uiso 0.686(5) 1 d PD A 1
H10A H -0.4263 0.2114 -0.1909 0.036 Uiso 0.686(5) 1 calc PR A 1
H10B H -0.3961 0.3661 -0.1423 0.036 Uiso 0.686(5) 1 calc PR A 1
C11A C -0.4960(5) 0.2969(4) -0.0493(4) 0.0417(9) Uiso 0.686(5) 1 d PD A 1
H11A H -0.5876 0.2309 -0.1028 0.050 Uiso 0.686(5) 1 calc PR A 1
H11B H -0.5169 0.3829 -0.0196 0.050 Uiso 0.686(5) 1 calc PR A 1
C12A C -0.4160(5) 0.2678(5) 0.0575(4) 0.0342(9) Uiso 0.686(5) 1 d PD A 1
H12A H -0.4535 0.1773 0.0412 0.041 Uiso 0.686(5) 1 calc PR A 1
H12B H -0.4238 0.3266 0.1336 0.041 Uiso 0.686(5) 1 calc PR A 1
C13A C -0.1323(4) 0.3179(5) -0.0587(4) 0.0320(9) Uiso 0.686(5) 1 d PD A 1
H13A H -0.0477 0.3367 0.0140 0.048 Uiso 0.686(5) 1 calc PR A 1
H13B H -0.1240 0.3876 -0.0845 0.048 Uiso 0.686(5) 1 calc PR A 1
H13C H -0.1387 0.2361 -0.1242 0.048 Uiso 0.686(5) 1 calc PR A 1
N9B N -0.3343(7) 0.2726(6) -0.0115(6) 0.0330(16) Uiso 0.314(5) 1 d PD A 2
C9B C -0.1944(7) 0.3066(6) 0.0467(6) 0.0231(14) Uiso 0.314(5) 1 d PD A 2
C10B C -0.3897(7) 0.2591(8) -0.1388(6) 0.0223(15) Uiso 0.314(5) 1 d PD A 2
H10C H -0.4444 0.3240 -0.1470 0.027 Uiso 0.314(5) 1 calc PR A 2
H10D H -0.4505 0.1714 -0.1967 0.027 Uiso 0.314(5) 1 calc PR A 2
C11B C -0.2431(11) 0.2854(11) -0.1568(9) 0.056(3) Uiso 0.314(5) 1 d PD A 2
H11C H -0.2248 0.2028 -0.2037 0.068 Uiso 0.314(5) 1 calc PR A 2
H11D H -0.2479 0.3394 -0.2020 0.068 Uiso 0.314(5) 1 calc PR A 2
C12B C -0.1274(8) 0.3528(9) -0.0355(8) 0.0266(18) Uiso 0.314(5) 1 d PD A 2
H12C H -0.1081 0.4477 -0.0070 0.032 Uiso 0.314(5) 1 calc PR A 2
H12D H -0.0378 0.3252 -0.0350 0.032 Uiso 0.314(5) 1 calc PR A 2
C13B C -0.4323(8) 0.2301(9) 0.0302(8) 0.0261(16) Uiso 0.314(5) 1 d PD A 2
H13D H -0.5299 0.2091 -0.0295 0.039 Uiso 0.314(5) 1 calc PR A 2
H13E H -0.4230 0.2984 0.1079 0.039 Uiso 0.314(5) 1 calc PR A 2
H13F H -0.4131 0.1530 0.0415 0.039 Uiso 0.314(5) 1 calc PR A 2

loop_
_atom_site_aniso_label
_atom_site_aniso_U_11
_atom_site_aniso_U_22
_atom_site_aniso_U_33
_atom_site_aniso_U_23
_atom_site_aniso_U_13
_atom_site_aniso_U_12
Pb1 0.01458(3) 0.01760(3) 0.01253(3) 0.00512(2) 0.00637(2) 0.00288(2)
S1 0.0214(2) 0.01986(19) 0.01732(19) 0.00624(16) 0.01077(16) 0.00415(16)
S2 0.0178(2) 0.0285(2) 0.01343(19) 0.00130(17) 0.00509(16) 0.00287(17)
S3 0.01309(18) 0.0243(2) 0.01604(19) 0.00301(16) 0.00685(15) 0.00568(15)
S4 0.01145(17) 0.01895(19) 0.0206(2) 0.00432(16) 0.00807(15) 0.00432(14)
S5 0.01228(18) 0.01884(19) 0.0315(2) 0.00815(18) 0.00988(17) 0.00495(15)
S6 0.0330(3) 0.0464(3) 0.0820(5) 0.0487(4) 0.0394(3) 0.0214(3)
S7 0.0260(2) 0.0332(3) 0.0324(3) 0.0239(2) 0.0143(2) 0.00818(19)
S8 0.0262(3) 0.0558(4) 0.0423(3) 0.0360(3) 0.0170(2) 0.0261(3)
N1 0.0133(6) 0.0159(6) 0.0161(7) 0.0023(5) 0.0062(5) 0.0025(5)
N2 0.0172(7) 0.0166(7) 0.0257(8) 0.0013(6) 0.0088(6) 0.0023(6)
N3 0.0132(6) 0.0163(6) 0.0167(7) 0.0045(5) 0.0086(5) 0.0038(5)
N4 0.0170(7) 0.0238(8) 0.0191(7) 0.0023(6) 0.0103(6) 0.0044(6)
N5 0.0136(7) 0.0217(7) 0.0258(8) 0.0125(6) 0.0107(6) 0.0072(6)
N6 0.0261(9) 0.0453(11) 0.0648(14) 0.0425(11) 0.0268(10) 0.0228(8)
N7 0.0144(6) 0.0211(7) 0.0171(7) 0.0097(6) 0.0082(5) 0.0064(5)
N8 0.0158(7) 0.0242(7) 0.0174(7) 0.0093(6) 0.0091(6) 0.0074(6)
B1 0.0107(8) 0.0197(8) 0.0168(8) 0.0068(7) 0.0064(6) 0.0039(6)
C1 0.0118(7) 0.0209(8) 0.0139(7) 0.0029(6) 0.0072(6) 0.0032(6)
C2 0.0174(8) 0.0219(9) 0.0238(9) -0.0017(7) 0.0081(7) 0.0007(7)
C3 0.0118(7) 0.0161(7) 0.0187(8) 0.0069(6) 0.0084(6) 0.0039(6)
C4 0.0171(8) 0.0216(8) 0.0218(9) 0.0031(7) 0.0117(7) 0.0045(6)
C5 0.0152(8) 0.0184(8) 0.0258(9) 0.0088(7) 0.0109(7) 0.0044(6)
C6 0.0393(14) 0.0664(19) 0.102(3) 0.070(2) 0.0469(17) 0.0359(14)
C7 0.0174(8) 0.0203(8) 0.0197(8) 0.0102(7) 0.0072(6) 0.0069(6)
C8 0.0187(9) 0.0398(11) 0.0280(10) 0.0186(9) 0.0132(8) 0.0144(8)

loop_
_atom_type_symbol
_atom_type_description
_atom_type_scat_dispersion_real
_atom_type_scat_dispersion_imag
_atom_type_scat_source
C C 0.0033 0.0016 'International Tables Vol C Tables 4.2.6.8 and 6.1.1.4'
H H 0.0000 0.0000 'International Tables Vol C Tables 4.2.6.8 and 6.1.1.4'
B B 0.0013 0.0007 'International Tables Vol C Tables 4.2.6.8 and 6.1.1.4'
N N 0.0061 0.0033 'International Tables Vol C Tables 4.2.6.8 and 6.1.1.4'
O O 0.0106 0.0060 'International Tables Vol C Tables 4.2.6.8 and 6.1.1.4'
Pb Pb -3.3944 10.1111 'International Tables Vol C Tables 4.2.6.8 and 6.1.1.4'
S S 0.1246 0.1234 'International Tables Vol C Tables 4.2.6.8 and 6.1.1.4'

loop_
_geom_angle_atom_site_label_1
_geom_angle_atom_site_label_2
_geom_angle_atom_site_label_3
_geom_angle
_geom_angle_site_symmetry_1
_geom_angle_site_symmetry_3
N7 Pb1 O1 74.82(5) 2_566 .
N7 Pb1 N8 75.60(5) 2_566 .
O1 Pb1 N8 124.29(5) . .
N7 Pb1 S7 57.95(4) 2_566 2_566
O1 Pb1 S7 79.32(4) . 2_566
N8 Pb1 S7 120.40(4) . 2_566
N7 Pb1 S3 111.62(4) 2_566 2_666
O1 Pb1 S3 159.12(4) . 2_666
N8 Pb1 S3 76.39(4) . 2_666
S7 Pb1 S3 87.473(16) 2_566 2_666
N7 Pb1 S1 157.12(3) 2_566 .
O1 Pb1 S1 97.30(4) . .
N8 Pb1 S1 124.87(3) . .
S7 Pb1 S1 99.781(16) 2_566 .
S3 Pb1 S1 68.903(15) 2_666 .
C1 S1 Pb1 98.74(6) . .
C2 S2 C1 88.81(10) . .
C3 S3 Pb1 103.72(6) . 2_666
C4 S4 C3 88.21(9) . .
C6 S6 C5 88.77(11) . .
C7 S7 Pb1 80.09(6) . 2_566
C8 S8 C7 87.95(9) . .
C1 N1 N2 116.19(15) . .
C1 N1 B1 126.68(15) . .
N2 N1 B1 117.06(15) . .
C2 N2 N1 110.37(17) . .
C3 N3 N4 115.83(14) . .
C3 N3 B1 124.64(14) . .
N4 N3 B1 119.32(14) . .
C4 N4 N3 109.85(16) . .
C5 N5 N6 116.05(16) . .
C5 N5 B1 124.59(15) . .
N6 N5 B1 119.30(15) . .
C6 N6 N5 110.28(18) . .
C7 N7 N8 113.99(15) . .
C7 N7 Pb1 95.34(11) . 2_566
N8 N7 Pb1 142.32(12) . 2_566
C8 N8 N7 112.37(16) . .
C8 N8 Pb1 119.16(13) . .
N7 N8 Pb1 116.97(11) . .
N1 B1 N5 108.34(14) . .
N1 B1 N3 107.87(14) . .
N5 B1 N3 107.06(14) . .
N1 B1 H1B 110.6(13) . .
N5 B1 H1B 111.4(13) . .
N3 B1 H1B 111.4(13) . .
N1 C1 S1 128.48(14) . .
N1 C1 S2 109.13(13) . .
S1 C1 S2 122.39(11) . .
N2 C2 S2 115.50(15) . .
N2 C2 H2 122.3 . .
S2 C2 H2 122.3 . .
N3 C3 S3 125.95(13) . .
N3 C3 S4 110.14(12) . .
S3 C3 S4 123.90(11) . .
N4 C4 S4 115.95(14) . .
N4 C4 H4 122.0 . .
S4 C4 H4 122.0 . .
N5 C5 S5 127.27(15) . .
N5 C5 S6 109.55(14) . .
S5 C5 S6 123.11(11) . .
N6 C6 S6 115.34(18) . .
N6 C6 H6 122.3 . .
S6 C6 H6 122.3 . .
N7 C7 S7 122.55(14) . .
N7 C7 S8 111.55(14) . .
S7 C7 S8 125.87(11) . .
N8 C8 S8 114.14(15) . .
N8 C8 H8 122.9 . .
S8 C8 H8 122.9 . .
C9A O1 C9B 37.0(3) . .
C9A O1 Pb1 145.43(17) . .
C9B O1 Pb1 119.3(3) . .
C9A N9A C13A 123.4(3) . .
C9A N9A C10A 114.1(3) . .
C13A N9A C10A 121.8(3) . .
O1 C9A N9A 122.9(3) . .
O1 C9A C12A 127.7(3) . .
N9A C9A C12A 109.4(3) . .
N9A C10A C11A 104.3(3) . .
N9A C10A H10A 110.9 . .
C11A C10A H10A 110.9 . .
N9A C10A H10B 110.9 . .
C11A C10A H10B 110.9 . .
H10A C10A H10B 108.9 . .
C10A C11A C12A 105.8(3) . .
C10A C11A H11A 110.6 . .
C12A C11A H11A 110.6 . .
C10A C11A H11B 110.6 . .
C12A C11A H11B 110.6 . .
H11A C11A H11B 108.7 . .
C11A C12A C9A 103.0(3) . .
C11A C12A H12A 111.2 . .
C9A C12A H12A 111.2 . .
C11A C12A H12B 111.2 . .
C9A C12A H12B 111.2 . .
H12A C12A H12B 109.1 . .
C9B N9B C13B 124.6(7) . .
C9B N9B C10B 117.1(6) . .
C13B N9B C10B 117.5(6) . .
O1 C9B N9B 115.2(5) . .
O1 C9B C12B 138.6(5) . .
N9B C9B C12B 106.2(6) . .
N9B C10B C11B 100.3(6) . .
N9B C10B H10C 111.7 . .
C11B C10B H10C 111.7 . .
N9B C10B H10D 111.7 . .
C11B C10B H10D 111.7 . .
H10C C10B H10D 109.5 . .
C12B C11B C10B 107.9(7) . .
C12B C11B H11C 110.1 . .
C10B C11B H11C 110.1 . .
C12B C11B H11D 110.1 . .
C10B C11B H11D 110.1 . .
H11C C11B H11D 108.4 . .
C11B C12B C9B 101.8(6) . .
C11B C12B H12C 111.4 . .
C9B C12B H12C 111.4 . .
C11B C12B H12D 111.4 . .
C9B C12B H12D 111.4 . .
H12C C12B H12D 109.3 . .
N9B C13B H13D 109.5 . .
N9B C13B H13E 109.5 . .
H13D C13B H13E 109.5 . .
N9B C13B H13F 109.5 . .
H13D C13B H13F 109.5 . .
H13E C13B H13F 109.5 . .

loop_
_geom_bond_atom_site_label_1
_geom_bond_atom_site_label_2
_geom_bond_distance
_geom_bond_site_symmetry_2
Pb1 N7 2.6376(15) 2_566
Pb1 O1 2.6735(18) .
Pb1 N8 2.7456(16) .
Pb1 S7 2.8430(6) 2_566
Pb1 S3 2.9208(6) 2_666
Pb1 S1 3.0953(5) .
S1 C1 1.6869(19) .
S2 C2 1.723(2) .
S2 C1 1.7391(18) .
S3 C3 1.6909(18) .
S3 Pb1 2.9208(6) 2_666
S4 C4 1.721(2) .
S4 C3 1.7319(17) .
S5 C5 1.6744(19) .
S6 C6 1.725(3) .
S6 C5 1.725(2) .
S7 C7 1.711(2) .
S7 Pb1 2.8430(6) 2_566
S8 C8 1.720(2) .
S8 C7 1.7409(19) .
N1 C1 1.343(2) .
N1 N2 1.382(2) .
N1 B1 1.551(3) .
N2 C2 1.285(3) .
N3 C3 1.339(2) .
N3 N4 1.380(2) .
N3 B1 1.558(2) .
N4 C4 1.294(2) .
N5 C5 1.344(2) .
N5 N6 1.377(2) .
N5 B1 1.558(3) .
N6 C6 1.287(3) .
N7 C7 1.316(2) .
N7 N8 1.375(2) .
N7 Pb1 2.6377(15) 2_566
N8 C8 1.295(2) .
B1 H1B 1.06(2) .
C2 H2 0.9500 .
C4 H4 0.9500 .
C6 H6 0.9500 .
C8 H8 0.9500 .
O1 C9A 1.259(3) .
O1 C9B 1.289(6) .
N9A C9A 1.334(4) .
N9A C13A 1.422(5) .
N9A C10A 1.438(4) .
C9A C12A 1.529(5) .
C10A C11A 1.521(6) .
C10A H10A 0.9900 .
C10A H10B 0.9900 .
C11A C12A 1.529(6) .
C11A H11A 0.9900 .
C11A H11B 0.9900 .
C12A H12A 0.9900 .
C12A H12B 0.9900 .
C13A H13A 0.9800 .
C13A H13B 0.9800 .
C13A H13C 0.9800 .
N9B C9B 1.314(8) .
N9B C13B 1.391(9) .
N9B C10B 1.488(9) .
C9B C12B 1.623(9) .
C10B C11B 1.588(11) .
C10B H10C 0.9900 .
C10B H10D 0.9900 .
C11B C12B 1.472(12) .
C11B H11C 0.9900 .
C11B H11D 0.9900 .
C12B H12C 0.9900 .
C12B H12D 0.9900 .
C13B H13D 0.9800 .
C13B H13E 0.9800 .
C13B H13F 0.9800 .
